data_4077143
loop_
_publ_author_name
'Vicente, Jos\'e'
'Singhal, Anshu R.'
'Jones, Peter G.'

_publ_section_title
;
 New Ylide&#x2212;, Alkynyl&#x2212;, and Mixed
 Alkynyl/Ylide&#x2212;Gold(I) Complexes
;
_journal_issue 26
_journal_name_full Organometallics
_journal_page_first 5887
_journal_paper_doi 10.1021/om020753p
_journal_volume 21
_journal_year 2002
_chemical_formula_sum 'C26.5 H24 Au Cl2 O2 P S'
_chemical_formula_weight 705.35
_chemical_name_systematic
;
 ?
;
_space_group_IT_number 14
_symmetry_cell_setting monoclinic
_symmetry_space_group_name_Hall '-P 2yn'
_symmetry_space_group_name_H-M 'P 1 21/n 1'
_atom_sites_solution_hydrogens geom
_atom_sites_solution_primary Patterson
_atom_sites_solution_secondary difmap
_audit_creation_method SHELXL-97
_cell_angle_alpha 90.00
_cell_angle_beta 96.827(10)
_cell_angle_gamma 90.00
_cell_formula_units_Z 4
_cell_length_a 10.7675(16)
_cell_length_b 14.957(2)
_cell_length_c 16.499(2)
_cell_measurement_reflns_used 62
_cell_measurement_temperature 173(2)
_cell_measurement_theta_max 12.5
_cell_measurement_theta_min 2.5
_cell_volume 2638.3(6)
_computing_cell_refinement 'Siemens XSCANS'
_computing_data_collection 'Siemens XSCANS'
_computing_data_reduction 'Siemens XSCANS'
_computing_molecular_graphics 'Siemens XP'
_computing_publication_material SHELXL-97
_computing_structure_refinement 'SHELXL-97 (Sheldrick, 1997)'
_computing_structure_solution 'SHELXS-97 (Sheldrick, 1990)'
_diffrn_ambient_temperature 173(2)
_diffrn_measured_fraction_theta_full 0.998
_diffrn_measured_fraction_theta_max 0.998
_diffrn_measurement_device_type 'Siemens P4'
_diffrn_measurement_method \w-scan
_diffrn_radiation_monochromator graphite
_diffrn_radiation_source 'fine-focus sealed tube'
_diffrn_radiation_type MoK\a
_diffrn_radiation_wavelength 0.71073
_diffrn_reflns_av_R_equivalents 0.0251
_diffrn_reflns_av_sigmaI/netI 0.0450
_diffrn_reflns_limit_h_max 4
_diffrn_reflns_limit_h_min -12
_diffrn_reflns_limit_k_max 17
_diffrn_reflns_limit_k_min 0
_diffrn_reflns_limit_l_max 19
_diffrn_reflns_limit_l_min -19
_diffrn_reflns_number 6943
_diffrn_reflns_theta_full 25.00
_diffrn_reflns_theta_max 25.00
_diffrn_reflns_theta_min 3.25
_diffrn_standards_decay_% 0
_diffrn_standards_interval_count 247
_diffrn_standards_number 3
_exptl_absorpt_coefficient_mu 5.941
_exptl_absorpt_correction_T_max 0.799
_exptl_absorpt_correction_T_min 0.743
_exptl_absorpt_correction_type psi-scan
_exptl_absorpt_process_details XPREP
_exptl_crystal_colour colourless
_exptl_crystal_density_diffrn 1.776
_exptl_crystal_density_method 'not measured'
_exptl_crystal_description equidimensional
_exptl_crystal_F_000 1372
_exptl_crystal_size_max 0.25
_exptl_crystal_size_mid 0.25
_exptl_crystal_size_min 0.25
_refine_diff_density_max 0.619
_refine_diff_density_min -0.623
_refine_diff_density_rms 0.096
_refine_ls_extinction_method none
_refine_ls_goodness_of_fit_ref 0.899
_refine_ls_hydrogen_treatment 'rigid methyl, others riding'
_refine_ls_matrix_type full
_refine_ls_number_parameters 312
_refine_ls_number_reflns 4641
_refine_ls_number_restraints 266
_refine_ls_restrained_S_all 0.882
_refine_ls_R_factor_all 0.0378
_refine_ls_R_factor_gt 0.0233
_refine_ls_shift/su_max 0.015
_refine_ls_shift/su_mean 0.000
_refine_ls_structure_factor_coef Fsqd
_refine_ls_weighting_details 'calc w=1/[\s^2^(Fo^2^)+(0.0208P)^2^] where P=(Fo^2^+2Fc^2^)/3'
_refine_ls_weighting_scheme calc
_refine_ls_wR_factor_gt 0.0426
_refine_ls_wR_factor_ref 0.0446
_reflns_number_gt 3580
_reflns_number_total 4641
_reflns_threshold_expression >2sigma(I)
_cod_data_source_file om020753p.cif
_cod_data_source_block oldaze
_cod_depositor_comments
;
The following automatic conversions were performed:

'_geom_bond_publ_flag' value 'Y' changed to 'y' according to
/home/saulius/struct/CIF-dictionaries/cif_core.dic dictionary named
'cif_core.dic' version 2.4.1 from 2010-06-29 (10
times).

'_geom_angle_publ_flag' value 'Y' changed to 'y' according
to /home/saulius/struct/CIF-dictionaries/cif_core.dic dictionary
named 'cif_core.dic' version 2.4.1 from 2010-06-29 (16 times).

Automatic conversion script
Id: cif_fix_values 1715 2011-07-08 13:25:40Z adriana 
;
_cod_original_sg_symbol_H-M 'P 21/n'
_cod_original_formula_sum 'C26.50 H24 Au Cl2 O2 P S'
_cod_database_code 4077143

loop_
_symmetry_equiv_pos_as_xyz
'x, y, z'
'-x+1/2, y+1/2, -z+1/2'
'-x, -y, -z'
'x-1/2, -y-1/2, z-1/2'

loop_
_atom_site_label
_atom_site_type_symbol
_atom_site_fract_x
_atom_site_fract_y
_atom_site_fract_z
_atom_site_U_iso_or_equiv
_atom_site_adp_type
_atom_site_occupancy
_atom_site_symmetry_multiplicity
_atom_site_calc_flag
_atom_site_refinement_flags
_atom_site_disorder_group
Au Au 0.565179(15) 0.423166(10) 0.575512(9) 0.02032(5) Uani 1 1 d . .
Cl1 Cl 0.65359(11) 0.52595(7) 0.66795(6) 0.0319(3) Uani 1 1 d . .
S S 0.36034(9) 0.27751(7) 0.53737(6) 0.0225(2) Uani 1 1 d U .
P P 0.59683(9) 0.26506(7) 0.45203(6) 0.0182(2) Uani 1 1 d . .
O1 O 0.2916(3) 0.3456(2) 0.57444(18) 0.0360(8) Uani 1 1 d U .
O2 O 0.4145(3) 0.20532(18) 0.58807(16) 0.0292(7) Uani 1 1 d U .
C1 C 0.4806(4) 0.3323(3) 0.4921(2) 0.0194(9) Uani 1 1 d . .
H1 H 0.4386 0.3680 0.4453 0.023 Uiso 1 1 calc R .
C11 C 0.2525(4) 0.2292(3) 0.4603(2) 0.0234(9) Uani 1 1 d DU .
C12 C 0.1792(4) 0.2838(3) 0.4062(3) 0.0336(11) Uani 1 1 d DU .
H12 H 0.1920 0.3467 0.4068 0.040 Uiso 1 1 calc R .
C13 C 0.0877(4) 0.2458(3) 0.3517(3) 0.0401(12) Uani 1 1 d DU .
H13 H 0.0377 0.2833 0.3144 0.048 Uiso 1 1 calc R .
C14 C 0.0662(4) 0.1541(3) 0.3496(3) 0.0387(12) Uani 1 1 d DU .
C15 C 0.1423(4) 0.1013(3) 0.4033(3) 0.0386(12) Uani 1 1 d DU .
H15 H 0.1306 0.0383 0.4019 0.046 Uiso 1 1 calc R .
C16 C 0.2351(4) 0.1373(3) 0.4590(3) 0.0300(10) Uani 1 1 d DU .
H16 H 0.2858 0.0998 0.4958 0.036 Uiso 1 1 calc R .
C17 C -0.0384(5) 0.1134(4) 0.2925(3) 0.0601(16) Uani 1 1 d U .
H17A H -0.0145 0.0530 0.2773 0.084 Uiso 1 1 calc R .
H17B H -0.0542 0.1504 0.2433 0.084 Uiso 1 1 calc R .
H17C H -0.1143 0.1104 0.3197 0.084 Uiso 1 1 calc R .
C21 C 0.5294(4) 0.1684(3) 0.3986(2) 0.0201(9) Uani 1 1 d DU .
C22 C 0.5589(4) 0.0825(3) 0.4243(2) 0.0247(9) Uani 1 1 d DU .
H22 H 0.6169 0.0723 0.4714 0.030 Uiso 1 1 calc R .
C23 C 0.5026(4) 0.0110(3) 0.3806(3) 0.0298(10) Uani 1 1 d DU .
H23 H 0.5213 -0.0484 0.3986 0.036 Uiso 1 1 calc R .
C24 C 0.4208(4) 0.0250(3) 0.3119(3) 0.0297(10) Uani 1 1 d DU .
H24 H 0.3840 -0.0246 0.2821 0.036 Uiso 1 1 calc R .
C25 C 0.3914(4) 0.1110(3) 0.2858(3) 0.0327(11) Uani 1 1 d DU .
H25 H 0.3341 0.1207 0.2382 0.039 Uiso 1 1 calc R .
C26 C 0.4457(4) 0.1828(3) 0.3292(2) 0.0263(10) Uani 1 1 d DU .
H26 H 0.4257 0.2421 0.3115 0.032 Uiso 1 1 calc R .
C31 C 0.6664(3) 0.3304(3) 0.3773(2) 0.0202(9) Uani 1 1 d DU .
C32 C 0.6912(3) 0.4215(3) 0.3887(2) 0.0264(9) Uani 1 1 d DU .
H32 H 0.6692 0.4509 0.4360 0.032 Uiso 1 1 calc R .
C33 C 0.7477(4) 0.4686(3) 0.3314(3) 0.0326(11) Uani 1 1 d DU .
H33 H 0.7641 0.5306 0.3391 0.039 Uiso 1 1 calc R .
C34 C 0.7806(4) 0.4264(3) 0.2630(3) 0.0394(11) Uani 1 1 d DU .
H34 H 0.8196 0.4594 0.2238 0.047 Uiso 1 1 calc R .
C35 C 0.7573(5) 0.3363(3) 0.2508(3) 0.0366(11) Uani 1 1 d DU .
H35 H 0.7807 0.3073 0.2037 0.044 Uiso 1 1 calc R .
C36 C 0.6997(4) 0.2889(3) 0.3076(2) 0.0292(10) Uani 1 1 d DU .
H36 H 0.6827 0.2271 0.2990 0.035 Uiso 1 1 calc R .
C41 C 0.7211(4) 0.2282(3) 0.5276(2) 0.0209(9) Uani 1 1 d DU .
C42 C 0.8384(4) 0.2141(3) 0.5041(3) 0.0438(13) Uani 1 1 d DU .
H42 H 0.8530 0.2260 0.4495 0.053 Uiso 1 1 calc R .
C43 C 0.9351(5) 0.1825(4) 0.5598(3) 0.0564(16) Uani 1 1 d DU .
H43 H 1.0159 0.1734 0.5435 0.068 Uiso 1 1 calc R .
C44 C 0.9139(4) 0.1643(3) 0.6387(3) 0.0415(12) Uani 1 1 d DU .
H44 H 0.9799 0.1422 0.6768 0.050 Uiso 1 1 calc R .
C45 C 0.7972(4) 0.1780(3) 0.6624(3) 0.0347(11) Uani 1 1 d DU .
H45 H 0.7828 0.1650 0.7169 0.042 Uiso 1 1 calc R .
C46 C 0.7011(4) 0.2106(3) 0.6079(2) 0.0295(10) Uani 1 1 d DU .
H46 H 0.6212 0.2210 0.6251 0.035 Uiso 1 1 calc R .
C99 C 1.0176(18) 0.4533(9) 0.4945(10) 0.051(4) Uiso 0.349(6) 1 d PDU 1
H99A H 0.9764 0.4103 0.4575 0.062 Uiso 0.349(6) 1 d PR 1
H99B H 1.0920 0.4245 0.5198 0.062 Uiso 0.349(6) 1 d PR 1
Cl9 Cl 0.9290(4) 0.4652(3) 0.5667(2) 0.0896(15) Uani 0.698(12) 1 d PDU 1
C99' C 1.036(6) 0.4688(15) 0.473(3) 0.103(13) Uiso 0.151(6) 1 d PDU 2
H99C H 1.0073 0.4409 0.4223 0.124 Uiso 0.151(6) 1 d PR 2
H99D H 1.1222 0.4518 0.4869 0.124 Uiso 0.151(6) 1 d PR 2
Cl9' Cl 0.9611(8) 0.4234(8) 0.5442(5) 0.081(3) Uiso 0.302(12) 1 d PDU 2

loop_
_atom_site_aniso_label
_atom_site_aniso_U_11
_atom_site_aniso_U_22
_atom_site_aniso_U_33
_atom_site_aniso_U_23
_atom_site_aniso_U_13
_atom_site_aniso_U_12
Au 0.02226(8) 0.02003(7) 0.01830(8) -0.00071(8) 0.00082(5) -0.00046(9)
Cl1 0.0402(7) 0.0288(6) 0.0235(5) -0.0023(5) -0.0097(5) -0.0053(5)
S 0.0187(5) 0.0259(5) 0.0240(5) -0.0020(4) 0.0065(4) -0.0014(5)
P 0.0181(6) 0.0213(5) 0.0150(5) 0.0001(4) 0.0015(4) 0.0017(5)
O1 0.0253(17) 0.0426(18) 0.0424(19) -0.0168(16) 0.0134(14) 0.0011(15)
O2 0.0268(17) 0.0335(17) 0.0273(16) 0.0097(14) 0.0027(13) -0.0044(14)
C1 0.016(2) 0.021(2) 0.021(2) -0.0018(17) 0.0030(17) 0.0008(18)
C11 0.016(2) 0.030(2) 0.025(2) -0.0042(19) 0.0046(17) -0.0012(19)
C12 0.022(2) 0.029(2) 0.049(3) 0.001(2) 0.001(2) -0.004(2)
C13 0.023(3) 0.059(3) 0.036(3) 0.004(2) -0.003(2) 0.003(2)
C14 0.020(2) 0.056(3) 0.040(3) -0.023(2) 0.004(2) 0.000(2)
C15 0.029(3) 0.028(2) 0.059(3) -0.016(2) 0.008(2) -0.005(2)
C16 0.023(2) 0.026(2) 0.041(3) 0.000(2) 0.005(2) 0.002(2)
C17 0.036(3) 0.081(4) 0.061(4) -0.038(3) -0.003(3) -0.001(3)
C21 0.020(2) 0.022(2) 0.019(2) -0.0030(17) 0.0054(17) 0.0016(18)
C22 0.023(2) 0.027(2) 0.024(2) -0.001(2) 0.0012(17) 0.002(2)
C23 0.038(3) 0.021(2) 0.032(2) -0.0019(19) 0.011(2) 0.003(2)
C24 0.030(3) 0.028(2) 0.030(2) -0.012(2) 0.000(2) -0.002(2)
C25 0.033(3) 0.038(2) 0.026(2) -0.005(2) -0.003(2) -0.002(2)
C26 0.034(3) 0.024(2) 0.020(2) 0.0017(18) -0.0009(19) 0.001(2)
C31 0.012(2) 0.027(2) 0.022(2) 0.0010(18) 0.0045(17) 0.0028(18)
C32 0.028(2) 0.027(2) 0.025(2) -0.002(2) 0.0063(17) 0.002(2)
C33 0.032(3) 0.031(2) 0.036(3) 0.007(2) 0.012(2) 0.000(2)
C34 0.037(3) 0.051(3) 0.033(2) 0.014(3) 0.018(2) 0.001(3)
C35 0.036(3) 0.055(3) 0.022(2) 0.001(2) 0.0156(19) 0.005(2)
C36 0.031(3) 0.033(2) 0.025(2) -0.0021(19) 0.0066(19) 0.001(2)
C41 0.020(2) 0.021(2) 0.021(2) -0.0020(18) 0.0010(17) -0.0004(19)
C42 0.026(3) 0.081(4) 0.025(2) 0.001(3) 0.004(2) 0.014(3)
C43 0.029(3) 0.093(4) 0.046(3) -0.004(3) 0.001(2) 0.030(3)
C44 0.038(3) 0.045(3) 0.036(3) -0.005(2) -0.017(2) 0.010(3)
C45 0.036(3) 0.040(3) 0.026(2) 0.007(2) -0.006(2) -0.005(2)
C46 0.022(2) 0.041(3) 0.024(2) 0.004(2) -0.0017(18) -0.005(2)
Cl9 0.080(2) 0.085(3) 0.100(2) -0.012(2) -0.0057(16) 0.0068(19)

loop_
_atom_type_symbol
_atom_type_description
_atom_type_scat_dispersion_real
_atom_type_scat_dispersion_imag
_atom_type_scat_source
C C 0.0033 0.0016 'International Tables Vol C Tables 4.2.6.8 and 6.1.1.4'
H H 0.0000 0.0000 'International Tables Vol C Tables 4.2.6.8 and 6.1.1.4'
O O 0.0106 0.0060 'International Tables Vol C Tables 4.2.6.8 and 6.1.1.4'
P P 0.1023 0.0942 'International Tables Vol C Tables 4.2.6.8 and 6.1.1.4'
S S 0.1246 0.1234 'International Tables Vol C Tables 4.2.6.8 and 6.1.1.4'
Cl Cl 0.1484 0.1585 'International Tables Vol C Tables 4.2.6.8 and 6.1.1.4'
Au Au -2.0133 8.8022 'International Tables Vol C Tables 4.2.6.8 and 6.1.1.4'

loop_
_geom_angle_atom_site_label_1
_geom_angle_atom_site_label_2
_geom_angle_atom_site_label_3
_geom_angle
_geom_angle_site_symmetry_1
_geom_angle_site_symmetry_3
_geom_angle_publ_flag
C1 Au Cl1 178.36(11) . . y
O1 S O2 118.39(18) . . y
O1 S C11 105.53(18) . . y
O2 S C11 107.21(18) . . y
O1 S C1 106.91(18) . . y
O2 S C1 108.96(18) . . y
C11 S C1 109.62(18) . . y
C1 P C21 111.88(18) . . y
C1 P C41 114.17(18) . . y
C21 P C41 108.44(18) . . y
C1 P C31 108.23(18) . . y
C21 P C31 106.02(18) . . y
C41 P C31 107.70(18) . . y
S C1 P 118.2(2) . . y
S C1 Au 108.05(18) . . y
P C1 Au 110.05(19) . . y
C12 C11 C16 120.6(4) . . ?
C12 C11 S 119.8(3) . . ?
C16 C11 S 119.4(3) . . ?
C13 C12 C11 119.1(4) . . ?
C12 C13 C14 121.8(4) . . ?
C15 C14 C13 117.7(4) . . ?
C15 C14 C17 120.8(4) . . ?
C13 C14 C17 121.6(5) . . ?
C14 C15 C16 122.0(4) . . ?
C15 C16 C11 118.8(4) . . ?
C22 C21 C26 120.1(4) . . ?
C22 C21 P 122.2(3) . . ?
C26 C21 P 117.6(3) . . ?
C21 C22 C23 119.2(4) . . ?
C24 C23 C22 120.8(4) . . ?
C23 C24 C25 120.2(4) . . ?
C24 C25 C26 119.7(4) . . ?
C25 C26 C21 120.0(4) . . ?
C36 C31 C32 118.8(4) . . ?
C36 C31 P 119.5(3) . . ?
C32 C31 P 121.6(3) . . ?
C33 C32 C31 119.9(4) . . ?
C34 C33 C32 120.4(4) . . ?
C33 C34 C35 120.5(4) . . ?
C36 C35 C34 119.4(4) . . ?
C35 C36 C31 120.9(4) . . ?
C42 C41 C46 119.2(4) . . ?
C42 C41 P 118.7(3) . . ?
C46 C41 P 122.0(3) . . ?
C41 C42 C43 120.4(4) . . ?
C44 C43 C42 119.9(5) . . ?
C43 C44 C45 120.0(4) . . ?
C44 C45 C46 120.6(4) . . ?
C45 C46 C41 119.9(4) . . ?
Cl9 C99 Cl9 128.3(9) . 3_766 ?
Cl9' C99' Cl9' 123.6(19) 3_766 . ?

loop_
_geom_bond_atom_site_label_1
_geom_bond_atom_site_label_2
_geom_bond_distance
_geom_bond_site_symmetry_2
_geom_bond_publ_flag
Au C1 2.067(4) . y
Au Cl1 2.2914(10) . y
S O1 1.437(3) . y
S O2 1.446(3) . y
S C11 1.771(4) . y
S C1 1.771(4) . y
P C1 1.792(4) . y
P C21 1.800(4) . y
P C41 1.803(4) . y
P C31 1.804(4) . y
C11 C12 1.385(5) . ?
C11 C16 1.387(5) . ?
C12 C13 1.376(6) . ?
C13 C14 1.391(6) . ?
C14 C15 1.381(6) . ?
C14 C17 1.508(6) . ?
C15 C16 1.384(6) . ?
C21 C22 1.379(5) . ?
C21 C26 1.388(5) . ?
C22 C23 1.388(5) . ?
C23 C24 1.366(5) . ?
C24 C25 1.381(6) . ?
C25 C26 1.382(5) . ?
C31 C36 1.390(5) . ?
C31 C32 1.397(5) . ?
C32 C33 1.378(5) . ?
C33 C34 1.376(6) . ?
C34 C35 1.380(6) . ?
C35 C36 1.380(6) . ?
C41 C42 1.382(5) . ?
C41 C46 1.393(5) . ?
C42 C43 1.388(6) . ?
C43 C44 1.375(6) . ?
C44 C45 1.375(6) . ?
C45 C46 1.377(5) . ?
C99 C99 1.46(3) 3_766 ?
C99 Cl9 1.622(11) . ?
C99 Cl9 1.725(11) 3_766 ?
Cl9 C99 1.725(11) 3_766 ?
C99' Cl9' 1.638(16) 3_766 ?
C99' Cl9' 1.644(16) . ?

loop_
_geom_hbond_atom_site_label_D
_geom_hbond_atom_site_label_H
_geom_hbond_atom_site_label_A
_geom_hbond_distance_DH
_geom_hbond_distance_HA
_geom_hbond_distance_DA
_geom_hbond_angle_DHA
_geom_hbond_site_symmetry_A
C33 H33 O1 0.95 2.46 3.237(5) 139.5 3_666
C1 H1 Cl1 1.00 2.56 3.556(4) 173.5 3_666
C46 H46 O2 0.95 2.25 3.065(5) 143.5 .
C35 H35 O2 0.95 2.53 3.398(5) 151.7 4_665
C23 H23 O2 0.95 2.45 3.379(5) 166.0 3_656
